data_7050229
loop_
_publ_author_name
'Kumar, Sangit'
'Kandasamy, Karuppasamy'
'Singh, Harkesh B.'
'Butcher, Ray J.'

_publ_section_title
;
 Synthesis of organochalcogens stabilized by intramolecular non-bonded
 interactions of sterically unhindered 2-phenyl-2-oxazolineElectronic
 supplementary information (ESI) available: 77Se NMR spectrum of 14,
 molecular structure of 16 and packing diagram of 15. See
 http://www.rsc.org/suppdata/nj/b3/b312364b/
;
_journal_issue 5
_journal_name_full 'New Journal of Chemistry'
_journal_page_first 640
_journal_paper_doi 10.1039/b312364b
_journal_volume 28
_journal_year 2004
_chemical_formula_sum 'C18 H16 N2 O2 S2'
_chemical_formula_weight 356.45
_chemical_name_systematic
;
?
;
_space_group_IT_number 2
_symmetry_cell_setting triclinic
_symmetry_space_group_name_Hall '-P 1'
_symmetry_space_group_name_H-M 'P -1'
_atom_sites_solution_hydrogens geom
_atom_sites_solution_primary direct
_atom_sites_solution_secondary difmap
_audit_creation_method SHELXL-97
_cell_angle_alpha 85.376(5)
_cell_angle_beta 85.840(7)
_cell_angle_gamma 63.251(7)
_cell_formula_units_Z 2
_cell_length_a 7.7728(7)
_cell_length_b 7.7691(6)
_cell_length_c 15.5568(13)
_cell_measurement_reflns_used 51
_cell_measurement_temperature 293(2)
_cell_measurement_theta_max 28.02
_cell_measurement_theta_min 2.84
_cell_volume 835.48(13)
_computing_cell_refinement 'Bruker XSCANS'
_computing_data_collection 'Bruker XSCANS'
_computing_data_reduction 'Bruker SHELXTL'
_computing_molecular_graphics 'Bruker SHELXTL'
_computing_publication_material 'Bruker SHELXTL'
_computing_structure_refinement 'SHELXL-97 (Sheldrick, 1997)'
_computing_structure_solution 'SHELXS-97 (Sheldrick, 1990)'
_diffrn_ambient_temperature 293(2)
_diffrn_measured_fraction_theta_full 0.977
_diffrn_measured_fraction_theta_max 0.977
_diffrn_measurement_device_type 'Bruker P4'
_diffrn_measurement_method '\w scans'
_diffrn_radiation_monochromator graphite
_diffrn_radiation_source 'fine-focus sealed tube'
_diffrn_radiation_type CuK\a
_diffrn_radiation_wavelength 1.54178
_diffrn_reflns_av_R_equivalents 0.0146
_diffrn_reflns_av_sigmaI/netI 0.0106
_diffrn_reflns_limit_h_max 0
_diffrn_reflns_limit_h_min -8
_diffrn_reflns_limit_k_max 7
_diffrn_reflns_limit_k_min -8
_diffrn_reflns_limit_l_max 16
_diffrn_reflns_limit_l_min -16
_diffrn_reflns_number 2434
_diffrn_reflns_theta_full 57.48
_diffrn_reflns_theta_max 57.48
_diffrn_reflns_theta_min 2.85
_diffrn_standards_interval_count 97
_diffrn_standards_number 0
_exptl_absorpt_coefficient_mu 2.998
_exptl_absorpt_correction_T_max 0.8743
_exptl_absorpt_correction_T_min 0.5842
_exptl_absorpt_correction_type Shelxa
_exptl_crystal_colour Pale_yellow
_exptl_crystal_density_diffrn 1.417
_exptl_crystal_density_meas 0
_exptl_crystal_density_method 'not measured'
_exptl_crystal_description thick_plate
_exptl_crystal_F_000 372
_exptl_crystal_size_max 0.99
_exptl_crystal_size_mid 0.50
_exptl_crystal_size_min 0.45
_refine_diff_density_max 0.194
_refine_diff_density_min -0.198
_refine_diff_density_rms 0.036
_refine_ls_extinction_coef 0.025(2)
_refine_ls_extinction_expression Fc^*^=kFc[1+0.001xFc^2^\l^3^/sin(2\q)]^-1/4^
_refine_ls_extinction_method SHELXL
_refine_ls_goodness_of_fit_ref 1.180
_refine_ls_hydrogen_treatment mixed
_refine_ls_matrix_type full
_refine_ls_number_parameters 234
_refine_ls_number_reflns 2243
_refine_ls_number_restraints 0
_refine_ls_restrained_S_all 1.180
_refine_ls_R_factor_all 0.0323
_refine_ls_R_factor_gt 0.0318
_refine_ls_shift/su_max 0.008
_refine_ls_shift/su_mean 0.002
_refine_ls_structure_factor_coef Fsqd
_refine_ls_weighting_details 'calc w=1/[\s^2^(Fo^2^)+(0.0260P)^2^+0.6710P] where P=(Fo^2^+2Fc^2^)/3'
_refine_ls_weighting_scheme calc
_refine_ls_wR_factor_gt 0.0825
_refine_ls_wR_factor_ref 0.0827
_reflns_number_gt 2184
_reflns_number_total 2243
_reflns_threshold_expression >2sigma(I)
_cod_data_source_file b312364b.txt
_cod_data_source_block 11
_cod_depositor_comments
;
The following automatic conversions were performed:
'_symmetry_cell_setting' value 'Triclinic' changed to 'triclinic'
according to '/home/saulius/struct/CIF-dictionaries/cif_core.dic'
dictionary named 'cif_core.dic' version 2.4.1 from 2010-06-29.

Automatic conversion script
Id: cif_fix_enum 1527 2010-12-29 10:47:43Z saulius 
;
_cod_original_cell_volume 835.48(12)
_cod_original_sg_symbol_H-M P-1
_cod_database_code 7050229

loop_
_symmetry_equiv_pos_as_xyz
'x, y, z'
'-x, -y, -z'

loop_
_atom_site_label
_atom_site_type_symbol
_atom_site_fract_x
_atom_site_fract_y
_atom_site_fract_z
_atom_site_U_iso_or_equiv
_atom_site_adp_type
_atom_site_occupancy
_atom_site_symmetry_multiplicity
_atom_site_calc_flag
_atom_site_refinement_flags
_atom_site_disorder_assembly
_atom_site_disorder_group
S1A S 0.68930(8) 0.71975(8) 0.66528(3) 0.0325(2) Uani 1 1 d . . .
S1B S 0.67038(9) 0.70896(8) 0.79787(4) 0.0346(2) Uani 1 1 d . . .
O1A O 0.5283(3) 0.7460(3) 0.39500(11) 0.0536(5) Uani 1 1 d . . .
O1B O 0.7790(3) 0.4314(3) 1.06275(11) 0.0644(6) Uani 1 1 d . . .
N1A N 0.7325(3) 0.7435(3) 0.49002(12) 0.0394(5) Uani 1 1 d . . .
N1B N 0.7064(4) 0.6932(3) 0.97356(13) 0.0489(6) Uani 1 1 d . . .
C1A C 0.4622(3) 0.7447(3) 0.63307(14) 0.0278(5) Uani 1 1 d . . .
C2A C 0.3192(3) 0.7514(3) 0.69316(16) 0.0362(6) Uani 1 1 d . . .
H2AA H 0.3402 0.7448 0.7517 0.043(7) Uiso 1 1 calc R . .
C3A C 0.1457(4) 0.7676(4) 0.66744(18) 0.0437(7) Uani 1 1 d . . .
H3AA H 0.0511 0.7728 0.7088 0.043(7) Uiso 1 1 calc R . .
C4A C 0.1119(4) 0.7763(4) 0.58107(18) 0.0473(7) Uani 1 1 d . . .
H4AA H -0.0047 0.7866 0.5639 0.057(8) Uiso 1 1 calc R . .
C5A C 0.2524(4) 0.7694(4) 0.52073(17) 0.0417(6) Uani 1 1 d . . .
H5AA H 0.2294 0.7755 0.4625 0.054(8) Uiso 1 1 calc R . .
C6A C 0.4285(3) 0.7536(3) 0.54450(14) 0.0304(5) Uani 1 1 d . . .
C7A C 0.5730(3) 0.7477(3) 0.47750(14) 0.0317(6) Uani 1 1 d . . .
C8A C 0.8319(4) 0.7345(4) 0.40517(15) 0.0447(7) Uani 1 1 d . . .
H8AA H 0.9501 0.6152 0.4014 0.058(8) Uiso 1 1 calc R . .
H8AB H 0.8624 0.8426 0.3944 0.055(8) Uiso 1 1 calc R . .
C9A C 0.6890(4) 0.7435(4) 0.34193(16) 0.0502(7) Uani 1 1 d . . .
H9AA H 0.6492 0.8593 0.3042 0.058(8) Uiso 1 1 calc R . .
H9AB H 0.7446 0.6317 0.3070 0.059(8) Uiso 1 1 calc R . .
C1B C 0.7182(3) 0.4646(3) 0.82784(14) 0.0311(5) Uani 1 1 d . . .
C2B C 0.7243(4) 0.3401(3) 0.76679(16) 0.0390(6) Uani 1 1 d . . .
H2BA H 0.7044 0.3841 0.7093 0.039(7) Uiso 1 1 calc R . .
C3B C 0.7594(4) 0.1522(4) 0.79041(18) 0.0498(7) Uani 1 1 d . . .
H3BA H 0.7624 0.0714 0.7487 0.054(8) Uiso 1 1 calc R . .
C4B C 0.7898(5) 0.0840(4) 0.87487(19) 0.0557(8) Uani 1 1 d . . .
H4BA H 0.8158 -0.0433 0.8903 0.076(10) Uiso 1 1 calc R . .
C5B C 0.7815(4) 0.2053(4) 0.93653(18) 0.0487(7) Uani 1 1 d . . .
H5BA H 0.8001 0.1593 0.9939 0.059(8) Uiso 1 1 calc R . .
C6B C 0.7457(3) 0.3965(3) 0.91469(15) 0.0344(6) Uani 1 1 d . . .
C7B C 0.7409(3) 0.5185(4) 0.98287(14) 0.0365(6) Uani 1 1 d . . .
C8B C 0.7224(5) 0.7547(4) 1.05836(16) 0.0517(7) Uani 1 1 d . . .
H8BA H 0.6032 0.8632 1.0759 0.063(9) Uiso 1 1 calc R . .
H8BB H 0.8267 0.7912 1.0572 0.051(8) Uiso 1 1 calc R . .
C9B C 0.7638(5) 0.5779(5) 1.11871(17) 0.0560(8) Uani 1 1 d . . .
H9BA H 0.8831 0.5384 1.1477 0.073(10) Uiso 1 1 calc R . .
H9BB H 0.6597 0.6036 1.1618 0.061(9) Uiso 1 1 calc R . .

loop_
_atom_site_aniso_label
_atom_site_aniso_U_11
_atom_site_aniso_U_22
_atom_site_aniso_U_33
_atom_site_aniso_U_23
_atom_site_aniso_U_13
_atom_site_aniso_U_12
S1A 0.0361(4) 0.0398(4) 0.0260(3) 0.0033(2) -0.0075(2) -0.0209(3)
S1B 0.0519(4) 0.0311(3) 0.0260(3) 0.0014(2) -0.0094(2) -0.0225(3)
O1A 0.0713(13) 0.0726(13) 0.0269(10) -0.0014(8) -0.0129(9) -0.0396(11)
O1B 0.1063(17) 0.0584(13) 0.0293(10) 0.0107(9) -0.0218(10) -0.0368(12)
N1A 0.0414(12) 0.0505(13) 0.0281(11) -0.0007(9) -0.0022(9) -0.0223(10)
N1B 0.0784(17) 0.0490(14) 0.0290(12) -0.0007(10) -0.0099(11) -0.0361(12)
C1A 0.0316(12) 0.0197(11) 0.0309(12) 0.0013(9) -0.0071(10) -0.0099(9)
C2A 0.0406(14) 0.0325(13) 0.0347(14) 0.0028(10) -0.0045(11) -0.0158(11)
C3A 0.0333(14) 0.0388(14) 0.0574(18) 0.0066(12) -0.0010(12) -0.0162(12)
C4A 0.0373(15) 0.0469(16) 0.0619(19) 0.0110(13) -0.0184(13) -0.0224(13)
C5A 0.0468(16) 0.0408(14) 0.0419(15) 0.0058(11) -0.0200(12) -0.0220(12)
C6A 0.0364(13) 0.0224(11) 0.0327(13) 0.0031(9) -0.0102(10) -0.0128(10)
C7A 0.0468(15) 0.0201(11) 0.0266(12) -0.0002(9) -0.0100(10) -0.0125(10)
C8A 0.0533(17) 0.0408(15) 0.0331(14) -0.0034(11) 0.0079(12) -0.0160(13)
C9A 0.080(2) 0.0414(15) 0.0269(13) -0.0035(11) 0.0014(13) -0.0255(15)
C1B 0.0331(13) 0.0278(12) 0.0323(13) 0.0001(10) -0.0066(10) -0.0130(10)
C2B 0.0502(15) 0.0314(13) 0.0340(14) -0.0029(10) -0.0083(11) -0.0159(12)
C3B 0.0640(18) 0.0310(14) 0.0537(18) -0.0069(12) -0.0114(14) -0.0187(13)
C4B 0.075(2) 0.0296(14) 0.064(2) 0.0059(13) -0.0170(15) -0.0240(14)
C5B 0.0623(18) 0.0410(15) 0.0437(16) 0.0142(12) -0.0163(13) -0.0245(13)
C6B 0.0379(13) 0.0359(13) 0.0315(13) 0.0036(10) -0.0095(10) -0.0180(11)
C7B 0.0396(14) 0.0474(16) 0.0251(13) 0.0045(11) -0.0075(10) -0.0220(12)
C8B 0.0644(19) 0.0677(19) 0.0333(15) -0.0100(13) -0.0058(13) -0.0368(17)
C9B 0.066(2) 0.078(2) 0.0285(14) -0.0043(14) -0.0093(13) -0.0353(17)

loop_
_atom_type_symbol
_atom_type_description
_atom_type_scat_dispersion_real
_atom_type_scat_dispersion_imag
_atom_type_scat_source
C C 0.0181 0.0091 'International Tables Vol C Tables 4.2.6.8 and 6.1.1.4'
H H 0.0000 0.0000 'International Tables Vol C Tables 4.2.6.8 and 6.1.1.4'
N N 0.0311 0.0180 'International Tables Vol C Tables 4.2.6.8 and 6.1.1.4'
O O 0.0492 0.0322 'International Tables Vol C Tables 4.2.6.8 and 6.1.1.4'
S S 0.3331 0.5567 'International Tables Vol C Tables 4.2.6.8 and 6.1.1.4'

loop_
_geom_angle_atom_site_label_1
_geom_angle_atom_site_label_2
_geom_angle_atom_site_label_3
_geom_angle
_geom_angle_site_symmetry_1
_geom_angle_site_symmetry_3
_geom_angle_publ_flag
C1A S1A S1B 105.11(8) . . ?
C1B S1B S1A 104.31(8) . . ?
C7A O1A C9A 105.7(2) . . ?
C7B O1B C9B 106.0(2) . . ?
C7A N1A C8A 107.2(2) . . ?
C7B N1B C8B 107.5(2) . . ?
C2A C1A C6A 118.8(2) . . ?
C2A C1A S1A 121.57(17) . . ?
C6A C1A S1A 119.61(17) . . ?
C3A C2A C1A 121.0(2) . . ?
C4A C3A C2A 120.5(2) . . ?
C5A C4A C3A 119.2(2) . . ?
C4A C5A C6A 121.7(2) . . ?
C5A C6A C1A 118.8(2) . . ?
C5A C6A C7A 119.5(2) . . ?
C1A C6A C7A 121.7(2) . . ?
N1A C7A O1A 118.1(2) . . ?
N1A C7A C6A 125.8(2) . . ?
O1A C7A C6A 116.2(2) . . ?
N1A C8A C9A 104.2(2) . . ?
O1A C9A C8A 104.72(19) . . ?
C2B C1B C6B 118.7(2) . . ?
C2B C1B S1B 121.25(18) . . ?
C6B C1B S1B 120.03(17) . . ?
C3B C2B C1B 121.0(2) . . ?
C4B C3B C2B 120.5(2) . . ?
C3B C4B C5B 119.5(2) . . ?
C4B C5B C6B 121.3(2) . . ?
C5B C6B C1B 118.9(2) . . ?
C5B C6B C7B 119.0(2) . . ?
C1B C6B C7B 122.1(2) . . ?
N1B C7B O1B 118.0(2) . . ?
N1B C7B C6B 126.3(2) . . ?
O1B C7B C6B 115.7(2) . . ?
N1B C8B C9B 104.1(2) . . ?
O1B C9B C8B 104.3(2) . . ?

loop_
_geom_bond_atom_site_label_1
_geom_bond_atom_site_label_2
_geom_bond_distance
_geom_bond_site_symmetry_2
_geom_bond_publ_flag
S1A C1A 1.792(2) . ?
S1A S1B 2.0549(8) . ?
S1B C1B 1.791(2) . ?
O1A C7A 1.356(3) . ?
O1A C9A 1.440(3) . ?
O1B C7B 1.352(3) . ?
O1B C9B 1.446(3) . ?
N1A C7A 1.254(3) . ?
N1A C8A 1.471(3) . ?
N1B C7B 1.258(3) . ?
N1B C8B 1.471(3) . ?
C1A C2A 1.385(3) . ?
C1A C6A 1.412(3) . ?
C2A C3A 1.382(3) . ?
C3A C4A 1.378(4) . ?
C4A C5A 1.372(4) . ?
C5A C6A 1.393(3) . ?
C6A C7A 1.463(3) . ?
C8A C9A 1.511(4) . ?
C1B C2B 1.393(3) . ?
C1B C6B 1.406(3) . ?
C2B C3B 1.382(3) . ?
C3B C4B 1.372(4) . ?
C4B C5B 1.377(4) . ?
C5B C6B 1.400(3) . ?
C6B C7B 1.466(3) . ?
C8B C9B 1.520(4) . ?

loop_
_geom_torsion_atom_site_label_1
_geom_torsion_atom_site_label_2
_geom_torsion_atom_site_label_3
_geom_torsion_atom_site_label_4
_geom_torsion
_geom_torsion_site_symmetry_1
_geom_torsion_site_symmetry_2
_geom_torsion_site_symmetry_3
_geom_torsion_site_symmetry_4
_geom_torsion_publ_flag
C1A S1A S1B C1B 80.41(11) . . . . ?
S1B S1A C1A C2A -0.51(19) . . . . ?
S1B S1A C1A C6A -179.04(15) . . . . ?
C6A C1A C2A C3A -0.4(3) . . . . ?
S1A C1A C2A C3A -178.96(18) . . . . ?
C1A C2A C3A C4A 0.4(4) . . . . ?
C2A C3A C4A C5A -0.3(4) . . . . ?
C3A C4A C5A C6A 0.1(4) . . . . ?
C4A C5A C6A C1A -0.1(3) . . . . ?
C4A C5A C6A C7A -179.7(2) . . . . ?
C2A C1A C6A C5A 0.3(3) . . . . ?
S1A C1A C6A C5A 178.82(17) . . . . ?
C2A C1A C6A C7A 179.87(19) . . . . ?
S1A C1A C6A C7A -1.6(3) . . . . ?
C8A N1A C7A O1A -0.9(3) . . . . ?
C8A N1A C7A C6A 178.9(2) . . . . ?
C9A O1A C7A N1A -1.2(3) . . . . ?
C9A O1A C7A C6A 179.04(19) . . . . ?
C5A C6A C7A N1A 176.2(2) . . . . ?
C1A C6A C7A N1A -3.4(3) . . . . ?
C5A C6A C7A O1A -4.1(3) . . . . ?
C1A C6A C7A O1A 176.31(19) . . . . ?
C7A N1A C8A C9A 2.4(3) . . . . ?
C7A O1A C9A C8A 2.6(3) . . . . ?
N1A C8A C9A O1A -3.1(3) . . . . ?
S1A S1B C1B C2B -11.1(2) . . . . ?
S1A S1B C1B C6B 170.51(17) . . . . ?
C6B C1B C2B C3B -1.0(4) . . . . ?
S1B C1B C2B C3B -179.4(2) . . . . ?
C1B C2B C3B C4B -0.2(4) . . . . ?
C2B C3B C4B C5B 1.2(5) . . . . ?
C3B C4B C5B C6B -1.0(5) . . . . ?
C4B C5B C6B C1B -0.2(4) . . . . ?
C4B C5B C6B C7B -179.2(3) . . . . ?
C2B C1B C6B C5B 1.1(4) . . . . ?
S1B C1B C6B C5B 179.57(19) . . . . ?
C2B C1B C6B C7B -179.8(2) . . . . ?
S1B C1B C6B C7B -1.4(3) . . . . ?
C8B N1B C7B O1B 1.1(3) . . . . ?
C8B N1B C7B C6B -178.4(2) . . . . ?
C9B O1B C7B N1B 1.2(3) . . . . ?
C9B O1B C7B C6B -179.2(2) . . . . ?
C5B C6B C7B N1B -178.3(3) . . . . ?
C1B C6B C7B N1B 2.7(4) . . . . ?
C5B C6B C7B O1B 2.2(3) . . . . ?
C1B C6B C7B O1B -176.8(2) . . . . ?
C7B N1B C8B C9B -2.8(3) . . . . ?
C7B O1B C9B C8B -2.8(3) . . . . ?
N1B C8B C9B O1B 3.4(3) . . . . ?

loop_
_cod_related_entry_id
_cod_related_entry_database
_cod_related_entry_code
1 ChemSpider 21141922
